data_2020531
loop_
_publ_author_name
'Ukrainets, Igor V.'
'Shishkina, Svitlana V.'
'Baumer, Vyacheslav N.'
'Gorokhova, Olga V.'
'Petrushova, Lidiya A.'
'Sim, Galina'

_publ_section_title
;
 Two pseudo-enantiomeric forms of
 <i>N</i>-benzyl-4-hydroxy-1-methyl-2,2-dioxo-1<i>H</i>-2\l^6^,1-benzothiazine-3-carboxamide
 and their analgesic properties
;
_journal_coeditor_code FN3216
_journal_issue 5
_journal_name_full 'Acta Crystallographica Section C'
_journal_page_first 411
_journal_page_last 415
_journal_paper_doi 10.1107/S2053229616005453
_journal_volume 72
_journal_year 2016
_chemical_formula_iupac 'C17 H16 N2 O4 S'
_chemical_formula_moiety 'C17 H16 N2 O4 S'
_chemical_formula_sum 'C17 H16 N2 O4 S'
_chemical_formula_weight 344.39
_chemical_name_systematic <i>N</i>-Benzyl-4-hydroxy-1-methyl-2,2-dioxo-1<i>H</i>-2\l6,1-benzothiazine-3-carboxamide
_space_group_crystal_system orthorhombic
_space_group_IT_number 19
_space_group_name_Hall 'P 2ac 2ab'
_space_group_name_H-M_alt 'P 21 21 21'
_symmetry_space_group_name_Hall 'P 2ac 2ab'
_symmetry_space_group_name_H-M 'P 21 21 21'
_audit_creation_method
;
Olex2 1.2
(compiled 2015.09.30 svn.r3233 for OlexSys, GUI svn.r5103)
;
_cell_angle_alpha 90
_cell_angle_beta 90
_cell_angle_gamma 90
_cell_formula_units_Z 4
_cell_length_a 5.4469(3)
_cell_length_b 15.8455(10)
_cell_length_c 18.2412(9)
_cell_measurement_reflns_used 2803
_cell_measurement_temperature 293
_cell_measurement_theta_max 28.2290
_cell_measurement_theta_min 3.4050
_cell_volume 1574.38(15)
_computing_cell_refinement
;
CrysAlis RED (Agilent, 2012)
;
_computing_data_collection
;
CrysAlis CCD (Agilent, 2012)
;
_computing_data_reduction
;
CrysAlis RED (Agilent, 2012)
;
_computing_molecular_graphics
;
OLEX2 (Dolomanov <i>et al.</i>,  2009)
;
_computing_publication_material
;
OLEX2 (Dolomanov <i>et al.</i>,  2009)
;
_computing_structure_refinement
;
olex2.refine (Bourhis <i>et al.</i>,  2015)
;
_computing_structure_solution
;
SHELXT (Sheldrick, 2015b)
;
_diffrn_ambient_temperature 293.15
_diffrn_detector_area_resol_mean 16.1827
_diffrn_measured_fraction_theta_full 0.9982
_diffrn_measured_fraction_theta_max 0.9982
_diffrn_measurement_device_type 'Agilent Xcalibur Sapphire3'
_diffrn_measurement_method '\w scans'
_diffrn_radiation_monochromator graphite
_diffrn_radiation_type 'Mo K\a'
_diffrn_radiation_wavelength 0.71073
_diffrn_reflns_av_R_equivalents 0.0675
_diffrn_reflns_limit_h_max 7
_diffrn_reflns_limit_h_min -6
_diffrn_reflns_limit_k_max 22
_diffrn_reflns_limit_k_min -23
_diffrn_reflns_limit_l_max 25
_diffrn_reflns_limit_l_min -27
_diffrn_reflns_number 16325
_diffrn_reflns_theta_full 26.0000
_diffrn_reflns_theta_max 25.00
_diffrn_reflns_theta_min 3.41
_exptl_absorpt_coefficient_mu 0.230
_exptl_absorpt_correction_T_max 1.00000
_exptl_absorpt_correction_T_min 0.77489
_exptl_absorpt_correction_type multi-scan
_exptl_absorpt_process_details
;
(CrysAlis RED; Agilent, 2012)
;
_exptl_crystal_colour colourless
_exptl_crystal_density_diffrn 1.4529
_exptl_crystal_description stick
_exptl_crystal_F_000 720.8596
_exptl_crystal_size_max 0.2
_exptl_crystal_size_mid 0.02
_exptl_crystal_size_min 0.02
_refine_diff_density_max 0.2013
_refine_diff_density_min -0.2148
_refine_ls_abs_structure_details
;
Flack x determined using 839 quotients [(I+)-(I-)]/[(I+)+(I-)]
(Parsons <i>et al.</i>,  2013)
;
_refine_ls_abs_structure_Flack -0.16(9)
_refine_ls_goodness_of_fit_ref 0.8353
_refine_ls_hydrogen_treatment mixed
_refine_ls_matrix_type full
_refine_ls_number_constraints 25
_refine_ls_number_parameters 225
_refine_ls_number_reflns 2777
_refine_ls_number_restraints 0
_refine_ls_restrained_S_all 0.8353
_refine_ls_R_factor_all 0.0545
_refine_ls_R_factor_gt 0.0404
_refine_ls_shift/su_max 0.0000
_refine_ls_shift/su_mean 0.0000
_refine_ls_structure_factor_coef Fsqd
_refine_ls_weighting_details 'w=1/[\s^2^(Fo^2^)+(0.1P)^2^] where P=(Fo^2^+2Fc^2^)/3'
_refine_ls_weighting_scheme calc
_refine_ls_wR_factor_gt 0.0489
_refine_ls_wR_factor_ref 0.1235
_reflns_number_gt 2296
_reflns_number_total 2777
_reflns_threshold_expression I>=2u(I)
_cod_data_source_file fn3216sup1.cif
_cod_data_source_block II
_cod_database_code 2020531

loop_
_space_group_symop_id
_space_group_symop_operation_xyz
1 x,y,z
2 x+1/2,-y+1/2,-z
3 -x,y+1/2,-z+1/2
4 -x+1/2,-y,z+1/2

loop_
_atom_site_type_symbol
_atom_site_label
_atom_site_fract_x
_atom_site_fract_y
_atom_site_fract_z
_atom_site_U_iso_or_equiv
_atom_site_adp_type
_atom_site_occupancy
S S1 0.69864(14) 0.79616(4) 0.37664(4) 0.0416(2) Uani 1.000000
O O1 0.8053(5) 0.61912(14) 0.23171(13) 0.0597(6) Uani 1.000000
H H1 0.683(7) 0.592(3) 0.257(2) 0.092(15) Uiso 1.000000
O O2 0.4734(4) 0.57292(14) 0.31270(12) 0.0550(6) Uani 1.000000
O O3 0.8868(4) 0.78152(15) 0.42918(12) 0.0537(6) Uani 1.000000
O O4 0.4709(4) 0.82769(14) 0.40441(14) 0.0575(6) Uani 1.000000
N N1 0.7926(5) 0.86279(15) 0.31387(15) 0.0495(6) Uani 1.000000
N N2 0.3199(5) 0.65392(17) 0.40157(14) 0.0476(6) Uani 1.000000
H H2 0.326(6) 0.704(2) 0.4243(19) 0.054(9) Uiso 1.000000
C C1 0.9743(6) 0.8371(2) 0.26440(17) 0.0466(8) Uani 1.000000
C C2 1.1358(7) 0.8951(2) 0.2331(2) 0.0624(10) Uani 1.000000
H H2a 1.1265(7) 0.9517(2) 0.2462(2) 0.0748(12) Uiso 1.000000
C C3 1.3080(7) 0.8692(3) 0.1833(2) 0.0677(10) Uani 1.000000
H H3 1.4117(7) 0.9090(3) 0.1622(2) 0.0812(12) Uiso 1.000000
C C4 1.3316(7) 0.7859(3) 0.1636(2) 0.0676(11) Uani 1.000000
H H4 1.4533(7) 0.7692(3) 0.1310(2) 0.0811(13) Uiso 1.000000
C C5 1.1718(7) 0.7275(2) 0.19318(17) 0.0573(9) Uani 1.000000
H H5 1.1846(7) 0.6711(2) 0.17971(17) 0.0688(11) Uiso 1.000000
C C6 0.9913(6) 0.7522(2) 0.24306(17) 0.0442(7) Uani 1.000000
C C7 0.8119(6) 0.69118(18) 0.26832(16) 0.0434(7) Uani 1.000000
C C8 0.6530(5) 0.70668(19) 0.32516(15) 0.0402(7) Uani 1.000000
C C9 0.4747(6) 0.64221(19) 0.34671(16) 0.0417(7) Uani 1.000000
C C10 0.1612(6) 0.5863(2) 0.42677(19) 0.0518(8) Uani 1.000000
H H10a 0.0438(6) 0.6092(2) 0.46145(19) 0.0621(10) Uiso 1.000000
H H10b 0.0697(6) 0.5644(2) 0.38530(19) 0.0621(10) Uiso 1.000000
C C11 0.2976(6) 0.51444(19) 0.46283(17) 0.0482(7) Uani 1.000000
C C12 0.5141(7) 0.5282(2) 0.5008(2) 0.0587(9) Uani 1.000000
H H12 0.5805(7) 0.5822(2) 0.5029(2) 0.0705(11) Uiso 1.000000
C C13 0.6323(9) 0.4623(3) 0.5356(2) 0.0819(14) Uani 1.000000
H H13 0.7783(9) 0.4724(3) 0.5606(2) 0.0983(16) Uiso 1.000000
C C14 0.5392(11) 0.3841(4) 0.5340(3) 0.0900(15) Uani 1.000000
H H14 0.6198(11) 0.3406(4) 0.5583(3) 0.1080(18) Uiso 1.000000
C C15 0.3267(12) 0.3678(3) 0.4968(3) 0.0900(15) Uani 1.000000
H H15 0.2635(12) 0.3133(3) 0.4956(3) 0.1080(18) Uiso 1.000000
C C16 0.2029(9) 0.4338(2) 0.4602(2) 0.0678(10) Uani 1.000000
H H16 0.0589(9) 0.4230(2) 0.4344(2) 0.0813(12) Uiso 1.000000
C C17 0.7284(8) 0.9518(2) 0.3220(2) 0.0646(11) Uani 1.000000
H H17a 0.571(3) 0.9565(2) 0.3451(14) 0.0969(16) Uiso 1.000000
H H17b 0.850(3) 0.9794(4) 0.3517(13) 0.0969(16) Uiso 1.000000
H H17c 0.723(5) 0.9780(5) 0.2745(2) 0.0969(16) Uiso 1.000000

loop_
_atom_site_aniso_label
_atom_site_aniso_U_11
_atom_site_aniso_U_22
_atom_site_aniso_U_33
_atom_site_aniso_U_12
_atom_site_aniso_U_13
_atom_site_aniso_U_23
S1 0.0541(4) 0.0299(4) 0.0407(4) -0.0002(3) -0.0005(4) -0.0021(3)
O1 0.0801(16) 0.0392(13) 0.0598(14) -0.0082(13) 0.0200(14) -0.0139(10)
O2 0.0749(15) 0.0385(13) 0.0517(13) -0.0132(11) 0.0090(12) -0.0101(10)
O3 0.0719(14) 0.0486(15) 0.0407(11) -0.0024(11) -0.0109(10) -0.0016(10)
O4 0.0620(13) 0.0425(14) 0.0679(15) 0.0054(11) 0.0087(13) -0.0111(11)
N1 0.0670(16) 0.0280(13) 0.0535(14) -0.0032(13) -0.0010(15) 0.0027(11)
N2 0.0575(15) 0.0322(15) 0.0532(15) -0.0034(13) 0.0098(14) -0.0032(11)
C1 0.0541(18) 0.0446(19) 0.0413(16) -0.0048(15) -0.0054(15) 0.0085(14)
C2 0.078(2) 0.050(2) 0.059(2) -0.0199(18) -0.0064(19) 0.0110(17)
C3 0.071(2) 0.075(3) 0.057(2) -0.025(2) 0.005(2) 0.0142(19)
C4 0.060(2) 0.092(3) 0.051(2) -0.014(2) 0.0073(17) 0.008(2)
C5 0.063(2) 0.065(2) 0.0437(17) -0.0002(17) 0.0054(18) 0.0027(15)
C6 0.0510(17) 0.0405(18) 0.0412(15) -0.0049(14) -0.0041(14) 0.0063(14)
C7 0.0542(16) 0.0364(16) 0.0394(15) 0.0017(15) -0.0009(15) -0.0002(12)
C8 0.0521(17) 0.0324(15) 0.0362(14) -0.0009(13) -0.0009(13) 0.0002(12)
C9 0.0537(18) 0.0300(16) 0.0414(15) -0.0004(13) -0.0012(15) -0.0014(13)
C10 0.0502(18) 0.050(2) 0.0547(18) -0.0044(15) 0.0065(15) 0.0000(15)
C11 0.0580(18) 0.0385(17) 0.0482(17) -0.0009(15) 0.0190(17) -0.0038(13)
C12 0.060(2) 0.054(2) 0.063(2) 0.0032(17) 0.0113(19) -0.0036(18)
C13 0.082(3) 0.093(4) 0.071(3) 0.027(3) 0.013(2) 0.003(3)
C14 0.113(4) 0.075(4) 0.083(3) 0.029(3) 0.023(3) 0.010(3)
C15 0.140(4) 0.038(2) 0.092(3) -0.008(3) 0.050(3) 0.003(2)
C16 0.080(2) 0.050(2) 0.073(2) -0.0096(19) 0.022(2) -0.0078(18)
C17 0.096(3) 0.0346(17) 0.063(2) 0.0026(18) -0.010(2) 0.0065(15)

loop_
_atom_type_symbol
_atom_type_scat_Cromer_Mann_a1
_atom_type_scat_Cromer_Mann_a2
_atom_type_scat_Cromer_Mann_a3
_atom_type_scat_Cromer_Mann_a4
_atom_type_scat_Cromer_Mann_b1
_atom_type_scat_Cromer_Mann_b2
_atom_type_scat_Cromer_Mann_b3
_atom_type_scat_Cromer_Mann_b4
_atom_type_scat_Cromer_Mann_c
_atom_type_scat_dispersion_source
_atom_type_scat_dispersion_real
_atom_type_scat_dispersion_imag
_atom_type_scat_source
H 0.49300 0.32291 0.14019 0.04081 10.51090 26.12570 3.14236 57.79970 0.0030380000826 'Henke, Gullikson and Davis, At. Data and Nucl. Data Tables, 1993, 54, 2' 0.00000 0.00000 'International Tables'
C 2.31000 1.02000 1.58860 0.86500 20.84390 10.20750 0.56870 51.65120 0.215599998832 'Henke, Gullikson and Davis, At. Data and Nucl. Data Tables, 1993, 54, 2' 0.00347 0.00161 'nternational Tables '
S 6.90530 5.20340 1.43790 1.58630 1.46790 22.21510 0.25360 56.17200 0.866900026798 'Henke, Gullikson and Davis, At. Data and Nucl. Data Tables, 1993, 54, 2' 0.12424 0.12443 'International Tables V'
O 3.04850 2.28680 1.54630 0.86700 13.27710 5.70110 0.32390 32.90890 0.250800013542 'Henke, Gullikson and Davis, At. Data and Nucl. Data Tables, 1993, 54, 2' 0.01158 0.00611 'International Tables V'
N 12.21260 3.13220 2.01250 1.16630 0.00570 9.89330 28.99750 0.58260 -11.5290002823 'Henke, Gullikson and Davis, At. Data and Nucl. Data Tables, 1993, 54, 2' 0.00653 0.00323 'International Tables V'

loop_
_geom_angle_atom_site_label_1
_geom_angle_atom_site_label_2
_geom_angle_atom_site_label_3
_geom_angle
O4 S1 O3 116.33(14)
N1 S1 O3 110.54(15)
N1 S1 O4 107.04(15)
C8 S1 O3 109.74(14)
C8 S1 O4 110.88(14)
C8 S1 N1 101.23(13)
C7 O1 H1 99(3)
C1 N1 S1 118.9(2)
C17 N1 S1 118.5(2)
C17 N1 C1 121.0(3)
C9 N2 H2 117(2)
C10 N2 H2 122(2)
C10 N2 C9 121.1(3)
C2 C1 N1 121.2(3)
C6 C1 N1 120.3(3)
C6 C1 C2 118.5(3)
H2a C2 C1 119.8(2)
C3 C2 C1 120.4(4)
C3 C2 H2a 119.8(2)
H3 C3 C2 119.1(2)
C4 C3 C2 121.7(3)
C4 C3 H3 119.1(2)
H4 C4 C3 120.6(2)
C5 C4 C3 118.9(4)
C5 C4 H4 120.6(2)
H5 C5 C4 119.6(2)
C6 C5 C4 120.7(4)
C6 C5 H5 119.6(2)
C5 C6 C1 119.7(3)
C7 C6 C1 120.4(3)
C7 C6 C5 119.7(3)
C6 C7 O1 115.7(3)
C8 C7 O1 121.2(3)
C8 C7 C6 123.1(3)
C7 C8 S1 118.0(2)
C9 C8 S1 121.7(2)
C9 C8 C7 119.8(3)
N2 C9 O2 119.4(3)
C8 C9 O2 118.6(3)
C8 C9 N2 121.9(3)
H10a C10 N2 108.82(17)
H10b C10 N2 108.82(18)
H10b C10 H10a 107.7
C11 C10 N2 113.7(3)
C11 C10 H10a 108.82(17)
C11 C10 H10b 108.82(18)
C12 C11 C10 121.2(3)
C16 C11 C10 120.0(3)
C16 C11 C12 118.8(3)
H12 C12 C11 119.7(2)
C13 C12 C11 120.5(4)
C13 C12 H12 119.7(3)
H13 C13 C12 119.6(3)
C14 C13 C12 120.8(5)
C14 C13 H13 119.6(3)
H14 C14 C13 119.8(3)
C15 C14 C13 120.5(5)
C15 C14 H14 119.8(3)
H15 C15 C14 120.0(3)
C16 C15 C14 120.0(4)
C16 C15 H15 120.0(3)
C15 C16 C11 119.4(4)
H16 C16 C11 120.3(2)
H16 C16 C15 120.3(3)
H17a C17 N1 109.5
H17b C17 N1 109.5
H17b C17 H17a 109.5
H17c C17 N1 109.5
H17c C17 H17a 109.5
H17c C17 H17b 109.5

loop_
_geom_bond_atom_site_label_1
_geom_bond_atom_site_label_2
_geom_bond_distance
S1 O3 1.422(2)
S1 O4 1.430(2)
S1 N1 1.639(3)
S1 C8 1.719(3)
O1 H1 0.92(4)
O1 C7 1.323(4)
O2 C9 1.261(4)
N1 C1 1.400(4)
N1 C17 1.461(4)
N2 H2 0.90(4)
N2 C9 1.322(4)
N2 C10 1.451(4)
C1 C2 1.395(5)
C1 C6 1.403(5)
C2 H2a 0.9300
C2 C3 1.369(6)
C3 H3 0.9300
C3 C4 1.373(6)
C4 H4 0.9300
C4 C5 1.380(5)
C5 H5 0.9300
C5 C6 1.396(5)
C6 C7 1.450(4)
C7 C8 1.373(4)
C8 C9 1.463(4)
C10 H10a 0.9700
C10 H10b 0.9700
C10 C11 1.510(5)
C11 C12 1.385(5)
C11 C16 1.378(5)
C12 H12 0.9300
C12 C13 1.381(6)
C13 H13 0.9300
C13 C14 1.340(7)
C14 H14 0.9300
C14 C15 1.366(7)
C15 H15 0.9300
C15 C16 1.412(7)
C16 H16 0.9300
C17 H17a 0.9600
C17 H17b 0.9600
C17 H17c 0.9600

loop_
_geom_hbond_atom_site_label_D
_geom_hbond_atom_site_label_H
_geom_hbond_atom_site_label_A
_geom_hbond_site_symmetry_A
_geom_hbond_distance_DH
_geom_hbond_distance_HA
_geom_hbond_distance_DA
_geom_hbond_angle_DHA
N2 H2 O4 . 0.90(3) 2.14(3) 2.874(3) 138(3)
O1 H1 O2 . 0.92(4) 1.56(4) 2.447(3) 162(4)
C17 H17c O2iii 3_655 0.96 2.44 3.306(4) 150
C17 H17b C12iv 4_566 0.96 2.84 3.601(5) 137
C17 H17b C13iv 4_566 0.96 2.73 3.666(6) 165

_cod_database_fobs_code 2020531
